data_1576459
loop_
_publ_author_name
'Radovi&#x107;, Aleksa'
'Healy, Maria C.'
'Datta, Arnadeep'
'Das, Deborshee'
'Cai, Likun'
'Diaz, Steven'
'Gogoi, Achyut Ranjan'
'Wolford, Nikki J.'
'Carpenter, Stephanie H.'
'Brenessel, William W.'
'McCamant, David'
'Gutierrez, Osvaldo'
'Neidig, Michael L.'

_publ_section_title
;
 Iron tris-mesityl: a homoleptic iron(ii) ferrate species for directed C-H
 activation.
;
_journal_issue 14
_journal_name_full 'Chemical science'
_journal_page_first 7002
_journal_page_last 7009
_journal_paper_doi 10.1039/d5sc08832a
_journal_volume 17
_journal_year 2026
_chemical_formula_moiety 'C33 H18 F6 Fe N3'
_chemical_formula_sum 'C33 H18 F6 Fe N3'
_chemical_formula_weight 626.35
_space_group_crystal_system monoclinic
_space_group_IT_number 14
_space_group_name_Hall '-P 2yn'
_space_group_name_H-M_alt 'P 1 21/n 1'
_atom_sites_solution_hydrogens geom
_atom_sites_solution_primary dual
_atom_sites_solution_secondary difmap
_audit_creation_date 2023-03-09
_audit_creation_method
;
Olex2 1.5
(compiled 2023.02.24 svn.rf166f9f3 for OlexSys, GUI svn.r6725)
;
_audit_update_record
;
2024-07-30 deposited with the CCDC.	2026-02-04 downloaded from the CCDC.
;
_cell_angle_alpha 90
_cell_angle_beta 97.9310(10)
_cell_angle_gamma 90
_cell_formula_units_Z 4
_cell_length_a 9.10500(10)
_cell_length_b 23.3523(2)
_cell_length_c 12.21890(10)
_cell_measurement_reflns_used 18880
_cell_measurement_temperature 99.99(10)
_cell_measurement_theta_max 78.9570
_cell_measurement_theta_min 3.7860
_cell_volume 2573.17(4)
_computing_cell_refinement 'CrysAlisPro 1.171.42.80a (Rigaku OD, 2023)'
_computing_data_collection 'CrysAlisPro 1.171.42.80a (Rigaku OD, 2023)'
_computing_data_reduction 'CrysAlisPro 1.171.42.80a (Rigaku OD, 2023)'
_computing_molecular_graphics 'Olex2 1.5 (Dolomanov et al., 2009)'
_computing_publication_material 'Olex2 1.5 (Dolomanov et al., 2009)'
_computing_structure_refinement 'SHELXL 2019/2 (Sheldrick, 2015b)'
_computing_structure_solution 'SHELXT 2018/2 (Sheldrick, 2015a)'
_diffrn_ambient_environment N~2~
_diffrn_ambient_temperature 99.99(10)
_diffrn_detector 'Hybrid Pixel Array Detector'
_diffrn_detector_area_resol_mean 10.0000
_diffrn_detector_type HyPix
_diffrn_measured_fraction_theta_full 1.000
_diffrn_measured_fraction_theta_max 0.987
_diffrn_measurement_details
;
List of Runs (angles in degrees, time in seconds):

  # Type    Start    End  Width  t~exp~   \w     \q     \k     \f   Frames
#--------------------------------------------------------------------------
  1  \w   -120.00 -35.00   0.50    4.28    --  -47.28 -37.00 134.00  170
  2  \w    -37.00  26.00   0.50    4.28    --  -47.28  37.00 -69.00  126
  3  \w     35.00 121.00   0.50    4.28    --   47.28  37.00 -69.00  172
  4  \w    -26.00  41.00   0.50    4.28    --   47.28 -37.00 134.00  134
  5  \w   -165.00 -79.00   0.50   17.13    --  -91.75 -37.00 134.00  172
  6  \w    101.00 178.00   0.50   17.13    --  113.25  37.00 -69.00  154
  7  \w    -86.00 -13.00   0.50    4.28    --  -47.28 125.00  30.00  146
  8  \w    -14.00  28.00   0.50    4.28    --  -47.28  19.00  60.00   84
  9  \w    -14.00  28.00   0.50    4.28    --  -47.28  19.00  90.00   84
 10  \w    -47.00 -20.00   0.50   17.13    --  -91.75  45.00 150.00   54
 11  \w    -47.00 -20.00   0.50   17.13    --  -91.75  45.00  90.00   54
 12  \w     42.00  76.00   0.50   17.13    --  113.25 -61.00  30.00   68
 13  \w     44.00 111.00   0.50   17.13    --  113.25-125.00  90.00  134
 14  \w    101.00 178.00   0.50   17.13    --  113.25  30.00-150.00  154
 15  \w    101.00 178.00   0.50   17.13    --  113.25  30.00-120.00  154
 16  \w     42.00 136.00   0.50   17.13    --  113.25 -77.00 -90.00  188
 17  \w     42.00  76.00   0.50   17.13    --  113.25 -61.00  90.00   68
 18  \w     42.00  76.00   0.50   17.13    --  113.25 -61.00 -90.00   68
 19  \w    101.00 178.00   0.50   17.13    --  113.25  30.00 120.00  154
 20  \w     42.00  76.00   0.50   17.13    --  113.25 -61.00 120.00   68
 21  \w     44.00 111.00   0.50   17.13    --  113.25-125.00 -60.00  134
 22  \w     42.00 136.00   0.50   17.13    --  113.25 -77.00  90.00  188
 23  \w     42.00  76.00   0.50   17.13    --  113.25 -61.00 -30.00   68
 24  \w     42.00  76.00   0.50   17.13    --  113.25 -61.00-180.00   68
 25  \w     44.00 111.00   0.50   17.13    --  113.25-125.00-150.00  134
 26  \w     42.00 106.00   0.50   17.13    --  113.25 -94.00-180.00  128
 27  \w     42.00  76.00   0.50   17.13    --  113.25 -61.00   0.00   68
 28  \w     42.00 106.00   0.50   17.13    --  113.25 -94.00 150.00  128
 29  \w     42.00 106.00   0.50   17.13    --  113.25 -94.00  90.00  128
 30  \w     32.00 120.00   0.50    4.28    --   47.28  57.00 -30.00  176
 31  \w     25.00 120.00   0.50    4.28    --   47.28  77.00  90.00  190
 32  \w     35.00 120.00   0.50    4.28    --   47.28  38.00  60.00  170
 33  \w     34.00  93.00   0.50    4.28    --   47.28-125.00 -30.00  118
 34  \w     25.00 120.00   0.50    4.28    --   47.28  77.00   0.00  190
 35  \w     25.00 120.00   0.50    4.28    --   47.28  77.00-120.00  190
 36  \w     25.00 120.00   0.50    4.28    --   47.28  77.00-180.00  190
 37  \w    101.00 150.00   0.50   17.13    --  113.25  45.00 -30.00   98
 38  \w    101.00 178.00   0.50   17.13    --  113.25  30.00  30.00  154
;
_diffrn_measurement_device 'four-circle diffractometer'
_diffrn_measurement_device_type 'XtaLAB Synergy, Dualflex, HyPix'
_diffrn_measurement_method '\w scans'
_diffrn_orient_matrix_type 'CrysAlisPro convention (1999,Acta A55,543-557)'
_diffrn_orient_matrix_UB_11 -0.0256698000
_diffrn_orient_matrix_UB_12 0.0261931000
_diffrn_orient_matrix_UB_13 0.1114860000
_diffrn_orient_matrix_UB_21 0.1649285000
_diffrn_orient_matrix_UB_22 0.0169745000
_diffrn_orient_matrix_UB_23 0.0229376000
_diffrn_orient_matrix_UB_31 -0.0364799000
_diffrn_orient_matrix_UB_32 0.0581232000
_diffrn_orient_matrix_UB_33 -0.0569517000
_diffrn_radiation_monochromator mirror
_diffrn_radiation_probe x-ray
_diffrn_radiation_type 'Cu K\a'
_diffrn_radiation_wavelength 1.54184
_diffrn_reflns_av_R_equivalents 0.0391
_diffrn_reflns_av_unetI/netI 0.0230
_diffrn_reflns_Laue_measured_fraction_full 1.000
_diffrn_reflns_Laue_measured_fraction_max 0.987
_diffrn_reflns_limit_h_max 11
_diffrn_reflns_limit_h_min -11
_diffrn_reflns_limit_k_max 29
_diffrn_reflns_limit_k_min -23
_diffrn_reflns_limit_l_max 15
_diffrn_reflns_limit_l_min -15
_diffrn_reflns_number 41066
_diffrn_reflns_point_group_measured_fraction_full 1.000
_diffrn_reflns_point_group_measured_fraction_max 0.987
_diffrn_reflns_theta_full 74.504
_diffrn_reflns_theta_max 80.348
_diffrn_reflns_theta_min 3.786
_diffrn_source 'micro-focus sealed X-ray tube'
_diffrn_source_type 'PhotonJet (Cu) X-ray Source'
_exptl_absorpt_coefficient_mu 5.361
_exptl_absorpt_correction_T_max 1.00000
_exptl_absorpt_correction_T_min 0.78666
_exptl_absorpt_correction_type multi-scan
_exptl_absorpt_process_details
;
CrysAlisPro 1.171.42.80a (Rigaku Oxford Diffraction, 2023)
Empirical absorption correction using spherical harmonics,
implemented in SCALE3 ABSPACK scaling algorithm.
;
_exptl_crystal_colour orange
_exptl_crystal_colour_primary orange
_exptl_crystal_density_diffrn 1.617
_exptl_crystal_description needle
_exptl_crystal_F_000 1268
_exptl_crystal_size_max 0.133
_exptl_crystal_size_mid 0.041
_exptl_crystal_size_min 0.019
_refine_diff_density_max 0.573
_refine_diff_density_min -0.351
_refine_diff_density_rms 0.061
_refine_ls_extinction_method none
_refine_ls_goodness_of_fit_ref 1.090
_refine_ls_hydrogen_treatment constr
_refine_ls_matrix_type full
_refine_ls_number_parameters 388
_refine_ls_number_reflns 5567
_refine_ls_number_restraints 0
_refine_ls_restrained_S_all 1.090
_refine_ls_R_factor_all 0.0456
_refine_ls_R_factor_gt 0.0402
_refine_ls_shift/su_max 0.001
_refine_ls_shift/su_mean 0.000
_refine_ls_structure_factor_coef Fsqd
_refine_ls_weighting_details 'w=1/[\s^2^(Fo^2^)+(0.0600P)^2^+1.6186P] where P=(Fo^2^+2Fc^2^)/3'
_refine_ls_weighting_scheme calc
_refine_ls_wR_factor_gt 0.1096
_refine_ls_wR_factor_ref 0.1128
_reflns_Friedel_coverage 0.000
_reflns_number_gt 4954
_reflns_number_total 5567
_reflns_threshold_expression 'I > 2\s(I)'
_cod_data_source_file d5sc08832a2.cif
_cod_data_source_block neiar22
_cod_depositor_comments 'Adding full bibliography for 1576451--1576463.cif.'
_cod_database_code 1576459
_shelx_shelxl_version_number 2019/2
_shelx_space_group_comment
;
The symmetry employed for this shelxl refinement is uniquely defined
by the following loop, which should always be used as a source of
symmetry information in preference to the above space-group names.
They are only intended as comments.
;
_shelx_estimated_absorpt_t_max 0.905
_shelx_estimated_absorpt_t_min 0.536
_olex2_refinement_description
;
1. Fixed Uiso
 At 1.2 times of:
  All C(H) groups
2.a Aromatic/amide H refined with riding coordinates:
 C2(H2), C4(H4), C8(H8), C9(H9), C10(H10), C11(H11), C13(H13), C15(H15),
 C19(H19), C20(H20), C21(H21), C22(H22), C24(H24), C26(H26), C30(H30), C31(H31),
  C32(H32), C33(H33)
;
_olex2_submission_original_sample_id neiar22
_olex2_submission_special_instructions 'No special instructions were received'
_oxdiff_exptl_absorpt_empirical_details
;
Empirical correction (ABSPACK) includes:
- Absorption correction using spherical harmonics
- Frame scaling
;
_oxdiff_exptl_absorpt_empirical_full_max 1.324
_oxdiff_exptl_absorpt_empirical_full_min 0.783

loop_
_space_group_symop_operation_xyz
'x, y, z'
'-x+1/2, y+1/2, -z+1/2'
'-x, -y, -z'
'x-1/2, -y-1/2, z-1/2'

loop_
_atom_site_label
_atom_site_type_symbol
_atom_site_fract_x
_atom_site_fract_y
_atom_site_fract_z
_atom_site_U_iso_or_equiv
_atom_site_adp_type
_atom_site_occupancy
_atom_site_site_symmetry_order
_atom_site_calc_flag
_atom_site_refinement_flags_posn
_atom_site_refinement_flags_adp
_atom_site_refinement_flags_occupancy
_atom_site_disorder_assembly
_atom_site_disorder_group
Fe1 Fe 0.62735(4) 0.36789(2) 0.75426(2) 0.02253(10) Uani 1 1 d . . . . .
F1 F 0.98459(17) 0.34227(7) 0.44364(12) 0.0458(4) Uani 1 1 d . . . . .
F2 F 0.54422(17) 0.44566(6) 0.35195(11) 0.0387(3) Uani 1 1 d . . . . .
F3 F 1.16936(18) 0.31017(8) 0.94749(16) 0.0572(5) Uani 1 1 d . . . . .
F4 F 0.8392(2) 0.16245(6) 0.83170(14) 0.0483(4) Uani 1 1 d . . . . .
F5 F 0.96652(16) 0.55467(6) 0.73527(12) 0.0370(3) Uani 1 1 d . . . . .
F6 F 0.76267(19) 0.52300(7) 1.05995(12) 0.0478(4) Uani 1 1 d . . . . .
N1 N 0.4533(2) 0.41236(8) 0.67789(14) 0.0264(4) Uani 1 1 d . . . . .
N2 N 0.5265(2) 0.29186(8) 0.71173(15) 0.0282(4) Uani 1 1 d . . . . .
N3 N 0.5682(2) 0.37121(8) 0.90827(15) 0.0270(4) Uani 1 1 d . . . . .
C1 C 0.6915(3) 0.37228(8) 0.60846(17) 0.0254(4) Uani 1 1 d . . . . .
C2 C 0.8232(3) 0.35142(9) 0.57684(18) 0.0284(4) Uani 1 1 d . . . . .
H2 H 0.889917 0.329653 0.627184 0.034 Uiso 1 1 calc R U . . .
C3 C 0.8556(3) 0.36268(10) 0.4719(2) 0.0333(5) Uani 1 1 d . . . . .
C4 C 0.7642(3) 0.39409(10) 0.39519(18) 0.0349(5) Uani 1 1 d . . . . .
H4 H 0.789892 0.401928 0.323930 0.042 Uiso 1 1 calc R U . . .
C5 C 0.6337(3) 0.41361(9) 0.42684(18) 0.0312(5) Uani 1 1 d . . . . .
C6 C 0.5924(3) 0.40302(9) 0.53028(17) 0.0267(4) Uani 1 1 d . . . . .
C7 C 0.4538(3) 0.42144(9) 0.56789(17) 0.0274(4) Uani 1 1 d . . . . .
C8 C 0.3272(3) 0.44290(10) 0.50253(19) 0.0339(5) Uani 1 1 d . . . . .
H8 H 0.327732 0.449206 0.425784 0.041 Uiso 1 1 calc R U . . .
C9 C 0.2018(3) 0.45483(11) 0.5500(2) 0.0390(6) Uani 1 1 d . . . . .
H9 H 0.114402 0.468121 0.505800 0.047 Uiso 1 1 calc R U . . .
C10 C 0.2042(3) 0.44729(11) 0.6627(2) 0.0386(5) Uani 1 1 d . . . . .
H10 H 0.119997 0.456342 0.697437 0.046 Uiso 1 1 calc R U . . .
C11 C 0.3319(3) 0.42632(10) 0.72335(19) 0.0327(5) Uani 1 1 d . . . . .
H11 H 0.334131 0.421533 0.800767 0.039 Uiso 1 1 calc R U . . .
C12 C 0.7902(2) 0.31809(9) 0.81297(17) 0.0266(4) Uani 1 1 d . . . . .
C13 C 0.9303(3) 0.33449(10) 0.86357(19) 0.0322(5) Uani 1 1 d . . . . .
H13 H 0.954302 0.373902 0.873610 0.039 Uiso 1 1 calc R U . . .
C14 C 1.0335(3) 0.29321(12) 0.8989(2) 0.0397(6) Uani 1 1 d . . . . .
C15 C 1.0060(3) 0.23537(12) 0.8893(2) 0.0417(6) Uani 1 1 d . . . . .
H15 H 1.079199 0.207745 0.915269 0.050 Uiso 1 1 calc R U . . .
C16 C 0.8673(3) 0.21978(10) 0.8402(2) 0.0364(5) Uani 1 1 d . . . . .
C17 C 0.7579(3) 0.25885(9) 0.79933(17) 0.0290(4) Uani 1 1 d . . . . .
C18 C 0.6106(3) 0.24470(9) 0.74062(17) 0.0297(5) Uani 1 1 d . . . . .
C19 C 0.5560(3) 0.18997(10) 0.7124(2) 0.0385(6) Uani 1 1 d . . . . .
H19 H 0.615633 0.157213 0.732296 0.046 Uiso 1 1 calc R U . . .
C20 C 0.4162(4) 0.18379(12) 0.6558(2) 0.0450(6) Uani 1 1 d . . . . .
H20 H 0.378353 0.146715 0.636215 0.054 Uiso 1 1 calc R U . . .
C21 C 0.3307(3) 0.23155(12) 0.6275(2) 0.0430(6) Uani 1 1 d . . . . .
H21 H 0.233111 0.227921 0.589019 0.052 Uiso 1 1 calc R U . . .
C22 C 0.3894(3) 0.28482(11) 0.65624(19) 0.0346(5) Uani 1 1 d . . . . .
H22 H 0.330851 0.317798 0.636022 0.042 Uiso 1 1 calc R U . . .
C23 C 0.7283(2) 0.43903(9) 0.80404(17) 0.0244(4) Uani 1 1 d . . . . .
C24 C 0.8155(2) 0.47367(9) 0.74548(18) 0.0261(4) Uani 1 1 d . . . . .
H24 H 0.829961 0.463591 0.672399 0.031 Uiso 1 1 calc R U . . .
C25 C 0.8802(3) 0.52227(9) 0.79358(19) 0.0296(4) Uani 1 1 d . . . . .
C26 C 0.8638(3) 0.54008(10) 0.8989(2) 0.0342(5) Uani 1 1 d . . . . .
H26 H 0.909493 0.573964 0.930324 0.041 Uiso 1 1 calc R U . . .
C27 C 0.7775(3) 0.50592(10) 0.95541(18) 0.0333(5) Uani 1 1 d . . . . .
C28 C 0.7085(2) 0.45597(9) 0.91252(17) 0.0275(4) Uani 1 1 d . . . . .
C29 C 0.6184(2) 0.41737(10) 0.97037(17) 0.0293(5) Uani 1 1 d . . . . .
C30 C 0.5841(3) 0.42341(12) 1.07755(19) 0.0364(5) Uani 1 1 d . . . . .
H30 H 0.617043 0.456127 1.120224 0.044 Uiso 1 1 calc R U . . .
C31 C 0.5022(3) 0.38168(13) 1.1213(2) 0.0414(6) Uani 1 1 d . . . . .
H31 H 0.477845 0.385715 1.194082 0.050 Uiso 1 1 calc R U . . .
C32 C 0.4557(3) 0.33411(13) 1.05928(19) 0.0394(6) Uani 1 1 d . . . . .
H32 H 0.401440 0.304495 1.088883 0.047 Uiso 1 1 calc R U . . .
C33 C 0.4902(3) 0.33067(11) 0.95270(18) 0.0323(5) Uani 1 1 d . . . . .
H33 H 0.457263 0.298247 0.909127 0.039 Uiso 1 1 calc R U . . .

loop_
_atom_site_aniso_label
_atom_site_aniso_U_11
_atom_site_aniso_U_22
_atom_site_aniso_U_33
_atom_site_aniso_U_23
_atom_site_aniso_U_13
_atom_site_aniso_U_12
Fe1 0.02580(18) 0.02264(17) 0.01878(16) -0.00095(11) 0.00170(12) 0.00153(12)
F1 0.0421(8) 0.0615(10) 0.0370(8) -0.0058(7) 0.0172(6) 0.0037(7)
F2 0.0552(9) 0.0345(7) 0.0243(6) 0.0051(5) -0.0018(6) -0.0005(6)
F3 0.0319(8) 0.0653(11) 0.0696(12) 0.0112(9) -0.0101(8) 0.0062(7)
F4 0.0628(10) 0.0271(7) 0.0560(10) 0.0078(6) 0.0119(8) 0.0105(7)
F5 0.0449(8) 0.0260(6) 0.0416(8) -0.0029(5) 0.0108(6) -0.0066(6)
F6 0.0619(10) 0.0512(9) 0.0318(7) -0.0201(6) 0.0120(7) -0.0094(8)
N1 0.0292(9) 0.0255(9) 0.0233(8) -0.0026(7) -0.0001(7) 0.0039(7)
N2 0.0345(10) 0.0275(9) 0.0228(8) -0.0011(7) 0.0051(7) -0.0034(7)
N3 0.0282(9) 0.0329(10) 0.0200(8) -0.0011(7) 0.0032(7) 0.0020(7)
C1 0.0349(11) 0.0190(9) 0.0220(10) -0.0031(7) 0.0033(8) -0.0026(8)
C2 0.0336(12) 0.0271(10) 0.0246(10) -0.0037(8) 0.0050(9) 0.0007(9)
C3 0.0350(12) 0.0355(12) 0.0314(12) -0.0081(9) 0.0114(9) -0.0039(9)
C4 0.0483(14) 0.0354(12) 0.0216(10) -0.0019(9) 0.0068(9) -0.0084(10)
C5 0.0426(13) 0.0256(11) 0.0239(10) -0.0011(8) -0.0010(9) -0.0034(9)
C6 0.0364(12) 0.0215(9) 0.0212(10) -0.0031(7) 0.0006(8) -0.0024(8)
C7 0.0359(12) 0.0209(9) 0.0241(10) -0.0024(7) -0.0003(8) 0.0010(8)
C8 0.0409(13) 0.0290(11) 0.0288(11) -0.0003(9) -0.0055(9) 0.0027(9)
C9 0.0378(13) 0.0364(13) 0.0390(13) -0.0025(10) -0.0086(10) 0.0081(10)
C10 0.0334(12) 0.0396(13) 0.0422(13) -0.0049(10) 0.0038(10) 0.0061(10)
C11 0.0334(12) 0.0356(12) 0.0285(11) -0.0031(9) 0.0019(9) 0.0093(9)
C12 0.0329(11) 0.0271(10) 0.0199(9) 0.0021(7) 0.0046(8) 0.0047(8)
C13 0.0334(12) 0.0323(11) 0.0303(11) 0.0031(9) 0.0026(9) 0.0044(9)
C14 0.0309(12) 0.0482(14) 0.0390(13) 0.0069(11) 0.0010(10) 0.0057(11)
C15 0.0399(14) 0.0427(14) 0.0432(14) 0.0127(11) 0.0085(11) 0.0153(11)
C16 0.0493(14) 0.0263(11) 0.0360(12) 0.0066(9) 0.0137(11) 0.0084(10)
C17 0.0387(12) 0.0261(10) 0.0230(10) 0.0029(8) 0.0070(9) 0.0036(9)
C18 0.0428(13) 0.0248(10) 0.0228(10) 0.0019(8) 0.0089(9) -0.0011(9)
C19 0.0575(16) 0.0274(11) 0.0312(12) 0.0017(9) 0.0085(11) -0.0044(11)
C20 0.0646(18) 0.0330(13) 0.0368(13) -0.0002(10) 0.0050(12) -0.0161(12)
C21 0.0471(15) 0.0473(15) 0.0326(12) 0.0003(11) -0.0018(11) -0.0183(12)
C22 0.0356(12) 0.0389(13) 0.0281(11) -0.0011(9) 0.0001(9) -0.0077(10)
C23 0.0265(10) 0.0235(9) 0.0218(9) -0.0017(7) -0.0011(8) 0.0054(8)
C24 0.0308(11) 0.0207(9) 0.0262(10) -0.0008(8) 0.0014(8) 0.0025(8)
C25 0.0318(11) 0.0262(10) 0.0304(11) -0.0005(8) 0.0030(9) 0.0029(9)
C26 0.0403(13) 0.0261(11) 0.0353(12) -0.0083(9) 0.0024(10) -0.0009(9)
C27 0.0384(13) 0.0367(12) 0.0241(10) -0.0097(9) 0.0023(9) 0.0041(10)
C28 0.0292(11) 0.0283(10) 0.0243(10) -0.0045(8) 0.0010(8) 0.0044(8)
C29 0.0297(11) 0.0356(12) 0.0214(10) -0.0033(8) -0.0006(8) 0.0051(9)
C30 0.0357(13) 0.0485(14) 0.0246(11) -0.0063(10) 0.0028(9) -0.0010(11)
C31 0.0380(13) 0.0652(17) 0.0212(11) -0.0031(11) 0.0048(9) -0.0040(12)
C32 0.0355(13) 0.0573(16) 0.0258(11) 0.0052(10) 0.0057(10) -0.0073(11)
C33 0.0292(11) 0.0430(13) 0.0248(10) 0.0016(9) 0.0038(9) -0.0036(9)

loop_
_atom_type_symbol
_atom_type_description
_atom_type_scat_dispersion_real
_atom_type_scat_dispersion_imag
_atom_type_scat_source
C C 0.0181 0.0091 'International Tables Vol C Tables 4.2.6.8 and 6.1.1.4'
H H 0.0000 0.0000 'International Tables Vol C Tables 4.2.6.8 and 6.1.1.4'
F F 0.0727 0.0534 'International Tables Vol C Tables 4.2.6.8 and 6.1.1.4'
Fe Fe -1.1336 3.1974 'International Tables Vol C Tables 4.2.6.8 and 6.1.1.4'
N N 0.0311 0.0180 'International Tables Vol C Tables 4.2.6.8 and 6.1.1.4'

loop_
_geom_angle_atom_site_label_1
_geom_angle_atom_site_label_2
_geom_angle_atom_site_label_3
_geom_angle
_geom_angle_site_symmetry_1
_geom_angle_site_symmetry_3
_geom_angle_publ_flag
N1 Fe1 N2 91.89(8) . . ?
N1 Fe1 N3 96.75(7) . . ?
N3 Fe1 N2 95.85(7) . . ?
C1 Fe1 N1 82.27(8) . . ?
C1 Fe1 N2 89.66(8) . . ?
C1 Fe1 N3 174.44(8) . . ?
C1 Fe1 C23 93.00(9) . . ?
C12 Fe1 N1 172.82(8) . . ?
C12 Fe1 N2 82.34(9) . . ?
C12 Fe1 N3 88.12(8) . . ?
C12 Fe1 C1 93.39(9) . . ?
C12 Fe1 C23 95.25(9) . . ?
C23 Fe1 N1 90.70(8) . . ?
C23 Fe1 N2 176.52(8) . . ?
C23 Fe1 N3 81.52(8) . . ?
C7 N1 Fe1 115.36(15) . . ?
C11 N1 Fe1 124.98(15) . . ?
C11 N1 C7 119.04(19) . . ?
C18 N2 Fe1 114.99(15) . . ?
C22 N2 Fe1 126.19(17) . . ?
C22 N2 C18 118.8(2) . . ?
C29 N3 Fe1 115.82(15) . . ?
C33 N3 Fe1 124.84(15) . . ?
C33 N3 C29 119.28(19) . . ?
C2 C1 Fe1 127.60(16) . . ?
C2 C1 C6 118.8(2) . . ?
C6 C1 Fe1 113.53(16) . . ?
C1 C2 H2 120.3 . . ?
C3 C2 C1 119.5(2) . . ?
C3 C2 H2 120.3 . . ?
F1 C3 C2 118.2(2) . . ?
F1 C3 C4 118.5(2) . . ?
C4 C3 C2 123.2(2) . . ?
C3 C4 H4 121.6 . . ?
C3 C4 C5 116.7(2) . . ?
C5 C4 H4 121.6 . . ?
F2 C5 C4 116.9(2) . . ?
F2 C5 C6 119.8(2) . . ?
C4 C5 C6 123.3(2) . . ?
C1 C6 C7 115.68(19) . . ?
C5 C6 C1 118.4(2) . . ?
C5 C6 C7 125.9(2) . . ?
N1 C7 C6 112.60(19) . . ?
N1 C7 C8 120.2(2) . . ?
C8 C7 C6 127.0(2) . . ?
C7 C8 H8 120.1 . . ?
C9 C8 C7 119.8(2) . . ?
C9 C8 H8 120.1 . . ?
C8 C9 H9 120.3 . . ?
C8 C9 C10 119.5(2) . . ?
C10 C9 H9 120.3 . . ?
C9 C10 H10 120.8 . . ?
C11 C10 C9 118.4(2) . . ?
C11 C10 H10 120.8 . . ?
N1 C11 C10 123.0(2) . . ?
N1 C11 H11 118.5 . . ?
C10 C11 H11 118.5 . . ?
C13 C12 Fe1 127.26(17) . . ?
C13 C12 C17 118.9(2) . . ?
C17 C12 Fe1 113.85(17) . . ?
C12 C13 H13 120.3 . . ?
C14 C13 C12 119.4(2) . . ?
C14 C13 H13 120.3 . . ?
F3 C14 C13 118.4(2) . . ?
F3 C14 C15 117.9(2) . . ?
C13 C14 C15 123.6(2) . . ?
C14 C15 H15 121.8 . . ?
C16 C15 C14 116.3(2) . . ?
C16 C15 H15 121.8 . . ?
F4 C16 C15 116.5(2) . . ?
F4 C16 C17 119.9(2) . . ?
C15 C16 C17 123.6(2) . . ?
C12 C17 C18 115.9(2) . . ?
C16 C17 C12 118.0(2) . . ?
C16 C17 C18 126.0(2) . . ?
N2 C18 C17 112.84(19) . . ?
N2 C18 C19 120.6(2) . . ?
C19 C18 C17 126.6(2) . . ?
C18 C19 H19 120.2 . . ?
C20 C19 C18 119.7(2) . . ?
C20 C19 H19 120.2 . . ?
C19 C20 H20 120.2 . . ?
C19 C20 C21 119.7(2) . . ?
C21 C20 H20 120.2 . . ?
C20 C21 H21 120.6 . . ?
C20 C21 C22 118.7(2) . . ?
C22 C21 H21 120.6 . . ?
N2 C22 C21 122.6(2) . . ?
N2 C22 H22 118.7 . . ?
C21 C22 H22 118.7 . . ?
C24 C23 Fe1 127.48(15) . . ?
C24 C23 C28 118.13(19) . . ?
C28 C23 Fe1 114.39(16) . . ?
C23 C24 H24 120.0 . . ?
C25 C24 C23 120.0(2) . . ?
C25 C24 H24 120.0 . . ?
F5 C25 C24 118.70(19) . . ?
F5 C25 C26 117.7(2) . . ?
C24 C25 C26 123.6(2) . . ?
C25 C26 H26 122.0 . . ?
C27 C26 C25 116.0(2) . . ?
C27 C26 H26 122.0 . . ?
F6 C27 C26 116.1(2) . . ?
F6 C27 C28 120.0(2) . . ?
C26 C27 C28 123.9(2) . . ?
C23 C28 C29 115.54(19) . . ?
C27 C28 C23 118.5(2) . . ?
C27 C28 C29 126.0(2) . . ?
N3 C29 C28 112.71(18) . . ?
N3 C29 C30 120.1(2) . . ?
C30 C29 C28 127.1(2) . . ?
C29 C30 H30 120.1 . . ?
C31 C30 C29 119.7(2) . . ?
C31 C30 H30 120.1 . . ?
C30 C31 H31 120.1 . . ?
C32 C31 C30 119.8(2) . . ?
C32 C31 H31 120.1 . . ?
C31 C32 H32 120.9 . . ?
C31 C32 C33 118.2(2) . . ?
C33 C32 H32 120.9 . . ?
N3 C33 C32 122.8(2) . . ?
N3 C33 H33 118.6 . . ?
C32 C33 H33 118.6 . . ?

loop_
_geom_bond_atom_site_label_1
_geom_bond_atom_site_label_2
_geom_bond_distance
_geom_bond_site_symmetry_2
_geom_bond_publ_flag
Fe1 N1 2.0132(18) . ?
Fe1 N2 2.0334(18) . ?
Fe1 N3 2.0290(18) . ?
Fe1 C1 1.952(2) . ?
Fe1 C12 1.943(2) . ?
Fe1 C23 1.955(2) . ?
F1 C3 1.355(3) . ?
F2 C5 1.362(3) . ?
F3 C14 1.356(3) . ?
F4 C16 1.364(3) . ?
F5 C25 1.361(3) . ?
F6 C27 1.363(2) . ?
N1 C7 1.361(3) . ?
N1 C11 1.344(3) . ?
N2 C18 1.360(3) . ?
N2 C22 1.345(3) . ?
N3 C29 1.361(3) . ?
N3 C33 1.342(3) . ?
C1 C2 1.397(3) . ?
C1 C6 1.416(3) . ?
C2 H2 0.9500 . ?
C2 C3 1.380(3) . ?
C3 C4 1.376(4) . ?
C4 H4 0.9500 . ?
C4 C5 1.377(4) . ?
C5 C6 1.390(3) . ?
C6 C7 1.466(3) . ?
C7 C8 1.401(3) . ?
C8 H8 0.9500 . ?
C8 C9 1.378(4) . ?
C9 H9 0.9500 . ?
C9 C10 1.386(4) . ?
C10 H10 0.9500 . ?
C10 C11 1.379(3) . ?
C11 H11 0.9500 . ?
C12 C13 1.392(3) . ?
C12 C17 1.420(3) . ?
C13 H13 0.9500 . ?
C13 C14 1.373(3) . ?
C14 C15 1.376(4) . ?
C15 H15 0.9500 . ?
C15 C16 1.371(4) . ?
C16 C17 1.392(3) . ?
C17 C18 1.469(3) . ?
C18 C19 1.397(3) . ?
C19 H19 0.9500 . ?
C19 C20 1.370(4) . ?
C20 H20 0.9500 . ?
C20 C21 1.377(4) . ?
C21 H21 0.9500 . ?
C21 C22 1.380(4) . ?
C22 H22 0.9500 . ?
C23 C24 1.398(3) . ?
C23 C28 1.418(3) . ?
C24 H24 0.9500 . ?
C24 C25 1.373(3) . ?
C25 C26 1.380(3) . ?
C26 H26 0.9500 . ?
C26 C27 1.371(4) . ?
C27 C28 1.392(3) . ?
C28 C29 1.465(3) . ?
C29 C30 1.395(3) . ?
C30 H30 0.9500 . ?
C30 C31 1.379(4) . ?
C31 H31 0.9500 . ?
C31 C32 1.378(4) . ?
C32 H32 0.9500 . ?
C32 C33 1.383(3) . ?
C33 H33 0.9500 . ?

loop_
_geom_torsion_atom_site_label_1
_geom_torsion_atom_site_label_2
_geom_torsion_atom_site_label_3
_geom_torsion_atom_site_label_4
_geom_torsion
_geom_torsion_site_symmetry_1
_geom_torsion_site_symmetry_2
_geom_torsion_site_symmetry_3
_geom_torsion_site_symmetry_4
_geom_torsion_publ_flag
Fe1 N1 C7 C6 -7.4(2) . . . . ?
Fe1 N1 C7 C8 168.89(16) . . . . ?
Fe1 N1 C11 C10 -167.61(19) . . . . ?
Fe1 N2 C18 C17 1.2(2) . . . . ?
Fe1 N2 C18 C19 -177.58(17) . . . . ?
Fe1 N2 C22 C21 177.93(18) . . . . ?
Fe1 N3 C29 C28 -0.6(2) . . . . ?
Fe1 N3 C29 C30 -179.76(17) . . . . ?
Fe1 N3 C33 C32 178.28(18) . . . . ?
Fe1 C1 C2 C3 -174.57(17) . . . . ?
Fe1 C1 C6 C5 173.88(16) . . . . ?
Fe1 C1 C6 C7 -5.5(2) . . . . ?
Fe1 C12 C13 C14 -178.96(18) . . . . ?
Fe1 C12 C17 C16 -179.16(16) . . . . ?
Fe1 C12 C17 C18 2.0(2) . . . . ?
Fe1 C23 C24 C25 -179.25(16) . . . . ?
Fe1 C23 C28 C27 179.45(17) . . . . ?
Fe1 C23 C28 C29 1.0(2) . . . . ?
F1 C3 C4 C5 179.5(2) . . . . ?
F2 C5 C6 C1 -176.55(18) . . . . ?
F2 C5 C6 C7 2.8(3) . . . . ?
F3 C14 C15 C16 179.7(2) . . . . ?
F4 C16 C17 C12 178.1(2) . . . . ?
F4 C16 C17 C18 -3.2(3) . . . . ?
F5 C25 C26 C27 -179.2(2) . . . . ?
F6 C27 C28 C23 -179.0(2) . . . . ?
F6 C27 C28 C29 -0.7(4) . . . . ?
N1 C7 C8 C9 0.0(3) . . . . ?
N2 C18 C19 C20 -0.5(3) . . . . ?
N3 C29 C30 C31 1.6(4) . . . . ?
C1 C2 C3 F1 179.6(2) . . . . ?
C1 C2 C3 C4 0.3(3) . . . . ?
C1 C6 C7 N1 8.5(3) . . . . ?
C1 C6 C7 C8 -167.5(2) . . . . ?
C2 C1 C6 C5 -3.1(3) . . . . ?
C2 C1 C6 C7 177.50(19) . . . . ?
C2 C3 C4 C5 -1.3(4) . . . . ?
C3 C4 C5 F2 178.8(2) . . . . ?
C3 C4 C5 C6 0.0(3) . . . . ?
C4 C5 C6 C1 2.2(3) . . . . ?
C4 C5 C6 C7 -178.5(2) . . . . ?
C5 C6 C7 N1 -170.9(2) . . . . ?
C5 C6 C7 C8 13.1(4) . . . . ?
C6 C1 C2 C3 2.0(3) . . . . ?
C6 C7 C8 C9 175.7(2) . . . . ?
C7 N1 C11 C10 2.9(4) . . . . ?
C7 C8 C9 C10 2.2(4) . . . . ?
C8 C9 C10 C11 -1.9(4) . . . . ?
C9 C10 C11 N1 -0.7(4) . . . . ?
C11 N1 C7 C6 -178.83(19) . . . . ?
C11 N1 C7 C8 -2.5(3) . . . . ?
C12 C13 C14 F3 179.7(2) . . . . ?
C12 C13 C14 C15 -1.4(4) . . . . ?
C12 C17 C18 N2 -2.0(3) . . . . ?
C12 C17 C18 C19 176.6(2) . . . . ?
C13 C12 C17 C16 1.7(3) . . . . ?
C13 C12 C17 C18 -177.19(19) . . . . ?
C13 C14 C15 C16 0.8(4) . . . . ?
C14 C15 C16 F4 -179.3(2) . . . . ?
C14 C15 C16 C17 1.1(4) . . . . ?
C15 C16 C17 C12 -2.4(4) . . . . ?
C15 C16 C17 C18 176.4(2) . . . . ?
C16 C17 C18 N2 179.2(2) . . . . ?
C16 C17 C18 C19 -2.2(4) . . . . ?
C17 C12 C13 C14 0.1(3) . . . . ?
C17 C18 C19 C20 -179.0(2) . . . . ?
C18 N2 C22 C21 0.1(3) . . . . ?
C18 C19 C20 C21 -0.1(4) . . . . ?
C19 C20 C21 C22 0.7(4) . . . . ?
C20 C21 C22 N2 -0.7(4) . . . . ?
C22 N2 C18 C17 179.24(19) . . . . ?
C22 N2 C18 C19 0.5(3) . . . . ?
C23 C24 C25 F5 178.93(19) . . . . ?
C23 C24 C25 C26 -0.5(3) . . . . ?
C23 C28 C29 N3 -0.2(3) . . . . ?
C23 C28 C29 C30 178.9(2) . . . . ?
C24 C23 C28 C27 -0.4(3) . . . . ?
C24 C23 C28 C29 -178.89(19) . . . . ?
C24 C25 C26 C27 0.2(4) . . . . ?
C25 C26 C27 F6 179.2(2) . . . . ?
C25 C26 C27 C28 0.0(4) . . . . ?
C26 C27 C28 C23 0.1(4) . . . . ?
C26 C27 C28 C29 178.4(2) . . . . ?
C27 C28 C29 N3 -178.6(2) . . . . ?
C27 C28 C29 C30 0.5(4) . . . . ?
C28 C23 C24 C25 0.6(3) . . . . ?
C28 C29 C30 C31 -177.4(2) . . . . ?
C29 N3 C33 C32 1.2(3) . . . . ?
C29 C30 C31 C32 0.5(4) . . . . ?
C30 C31 C32 C33 -1.7(4) . . . . ?
C31 C32 C33 N3 0.9(4) . . . . ?
C33 N3 C29 C28 176.7(2) . . . . ?
C33 N3 C29 C30 -2.4(3) . . . . ?
